data_7714194
loop_
_publ_author_name
'Liu, Jiawei'
'Ding, Li'
'Zou, Huiqi'
'Huan, zhipeng'
'Liu, Hou-Ting'
'Lu, Jing'
'Wang, Suna'
'Li, Yun-Wu'

_publ_section_title
;
 A simple MOF constructed by Pb(II) with strong polarizing force: a filler
 of Nafion membrane to increase proton conductivity
;
_journal_name_full 'Dalton Transactions'
_journal_paper_doi 10.1039/D3DT02911E
_journal_year 2023
_chemical_formula_sum 'C8 H4 O8 Pb2 S'
_chemical_formula_weight 674.55
_space_group_IT_number 14
_space_group_name_Hall '-P 2ybc'
_space_group_name_H-M_alt 'P 1 21/c 1'
_symmetry_cell_setting monoclinic
_symmetry_space_group_name_H-M 'P 1 21/c 1'
_atom_sites_solution_hydrogens geom
_atom_sites_solution_primary direct
_atom_sites_solution_secondary difmap
_audit_creation_method SHELXL-97
_audit_update_record
;
2023-07-23 deposited with the CCDC.	2023-10-10 downloaded from the CCDC.
;
_cell_angle_alpha 90.00
_cell_angle_beta 111.942(2)
_cell_angle_gamma 90.00
_cell_formula_units_Z 4
_cell_length_a 7.31490(13)
_cell_length_b 22.3592(3)
_cell_length_c 7.59111(14)
_cell_measurement_reflns_used 5515
_cell_measurement_temperature 293(2)
_cell_measurement_theta_max 70.9830
_cell_measurement_theta_min 6.5850
_cell_volume 1151.63(4)
_computing_structure_refinement 'SHELXL-97 (Sheldrick, 1997)'
_computing_structure_solution 'SHELXS-97 (Sheldrick, 1990)'
_diffrn_ambient_temperature 293(2)
_diffrn_measured_fraction_theta_full 1.000
_diffrn_measured_fraction_theta_max 1.000
_diffrn_measurement_device_type 'Xcalibur, Eos, Gemini'
_diffrn_radiation_monochromator graphite
_diffrn_radiation_source 'fine-focus sealed tube'
_diffrn_radiation_type CuK\a
_diffrn_radiation_wavelength 1.54184
_diffrn_reflns_av_R_equivalents 0.0442
_diffrn_reflns_av_sigmaI/netI 0.0357
_diffrn_reflns_limit_h_max 8
_diffrn_reflns_limit_h_min -8
_diffrn_reflns_limit_k_max 17
_diffrn_reflns_limit_k_min -26
_diffrn_reflns_limit_l_max 9
_diffrn_reflns_limit_l_min -8
_diffrn_reflns_number 6983
_diffrn_reflns_theta_full 67.02
_diffrn_reflns_theta_max 67.02
_diffrn_reflns_theta_min 3.95
_exptl_absorpt_coefficient_mu 58.256
_exptl_absorpt_correction_T_max 0.0603
_exptl_absorpt_correction_T_min 0.0542
_exptl_absorpt_correction_type multi-scan
_exptl_absorpt_process_details SADABS
_exptl_crystal_colour white
_exptl_crystal_density_diffrn 3.891
_exptl_crystal_density_method 'not measured'
_exptl_crystal_description needle
_exptl_crystal_F_000 1184
_exptl_crystal_size_max 0.12
_exptl_crystal_size_mid 0.12
_exptl_crystal_size_min 0.11
_refine_diff_density_max 3.153
_refine_diff_density_min -2.010
_refine_diff_density_rms 0.436
_refine_ls_extinction_coef 0.00071(6)
_refine_ls_extinction_expression Fc^*^=kFc[1+0.001xFc^2^\l^3^/sin(2\q)]^-1/4^
_refine_ls_extinction_method SHELXL
_refine_ls_goodness_of_fit_ref 1.113
_refine_ls_hydrogen_treatment mixed
_refine_ls_matrix_type full
_refine_ls_number_parameters 173
_refine_ls_number_reflns 2048
_refine_ls_number_restraints 0
_refine_ls_restrained_S_all 1.113
_refine_ls_R_factor_all 0.0485
_refine_ls_R_factor_gt 0.0467
_refine_ls_shift/su_max 0.001
_refine_ls_shift/su_mean 0.000
_refine_ls_structure_factor_coef Fsqd
_refine_ls_weighting_details 'calc w=1/[\s^2^(Fo^2^)+(0.0785P)^2^+9.2152P] where P=(Fo^2^+2Fc^2^)/3'
_refine_ls_weighting_scheme calc
_refine_ls_wR_factor_gt 0.1189
_refine_ls_wR_factor_ref 0.1204
_reflns_number_gt 1971
_reflns_number_total 2048
_reflns_threshold_expression >2sigma(I)
_cod_data_source_file d3dt02911e2.cif
_cod_data_source_block exp_12797-5
_cod_original_cell_volume 1151.63(3)
_cod_original_sg_symbol_H-M P21/c
_cod_database_code 7714194

loop_
_symmetry_equiv_pos_as_xyz
'x, y, z'
'-x, y+1/2, -z+1/2'
'-x, -y, -z'
'x, -y-1/2, z-1/2'

loop_
_atom_site_label
_atom_site_type_symbol
_atom_site_fract_x
_atom_site_fract_y
_atom_site_fract_z
_atom_site_U_iso_or_equiv
_atom_site_adp_type
_atom_site_occupancy
_atom_site_symmetry_multiplicity
_atom_site_calc_flag
_atom_site_refinement_flags
_atom_site_disorder_assembly
_atom_site_disorder_group
Pb1 Pb 0.47238(6) 0.54927(2) -0.21308(7) 0.0259(2) Uani 1 1 d . . .
Pb2 Pb 0.96252(6) 0.56055(2) 0.23859(7) 0.0268(2) Uani 1 1 d . . .
S1 S 0.9792(4) 0.60093(13) 0.7299(4) 0.0266(6) Uani 1 1 d . . .
O3 O 0.6902(14) 0.8665(4) 0.5364(14) 0.041(2) Uani 1 1 d . . .
O4 O 0.9590(15) 0.8316(5) 0.7501(15) 0.046(2) Uani 1 1 d . . .
O7 O 1.0699(12) 0.5742(4) 0.6037(13) 0.036(2) Uani 1 1 d . . .
O8 O 0.6899(11) 0.4904(4) 0.0243(11) 0.0267(17) Uani 1 1 d . . .
H8 H 0.7380 0.4628 -0.0222 0.032 Uiso 1 1 d R . .
O5 O 0.8630(16) 0.5560(4) 0.7834(17) 0.046(3) Uani 1 1 d . . .
O6 O 1.1229(17) 0.6302(4) 0.8897(15) 0.056(3) Uani 1 1 d . . .
O1 O 0.6805(11) 0.5488(4) 0.3427(13) 0.0290(19) Uani 1 1 d . . .
O2 O 0.3952(14) 0.5625(4) 0.3682(16) 0.039(2) Uani 1 1 d . . .
C1 C 0.5595(16) 0.5796(6) 0.3867(17) 0.028(2) Uani 1 1 d . . .
C2 C 0.6220(17) 0.6425(5) 0.4589(18) 0.027(2) Uani 1 1 d . . .
C3 C 0.4928(17) 0.6888(6) 0.3756(19) 0.033(3) Uani 1 1 d . . .
H3 H 0.3694 0.6803 0.2841 0.040 Uiso 1 1 calc R . .
C4 C 0.5446(18) 0.7472(5) 0.426(2) 0.034(3) Uani 1 1 d . . .
H4A H 0.4552 0.7777 0.3708 0.041 Uiso 1 1 calc R . .
C5 C 0.7281(17) 0.7610(5) 0.5595(18) 0.028(2) Uani 1 1 d . . .
C6 C 0.8593(16) 0.7141(5) 0.6509(17) 0.027(2) Uani 1 1 d . . .
H6 H 0.9808 0.7225 0.7456 0.032 Uiso 1 1 calc R . .
C7 C 0.8058(16) 0.6571(5) 0.5986(18) 0.026(2) Uani 1 1 d . . .
C8 C 0.7977(18) 0.8239(5) 0.6175(19) 0.030(3) Uani 1 1 d . . .

loop_
_atom_site_aniso_label
_atom_site_aniso_U_11
_atom_site_aniso_U_22
_atom_site_aniso_U_33
_atom_site_aniso_U_23
_atom_site_aniso_U_13
_atom_site_aniso_U_12
Pb1 0.0256(3) 0.0302(3) 0.0206(3) 0.00310(17) 0.0073(2) -0.00308(15)
Pb2 0.0239(3) 0.0270(3) 0.0297(4) -0.00050(17) 0.0100(2) 0.00072(15)
S1 0.0291(12) 0.0242(14) 0.0262(15) 0.0015(11) 0.0101(11) 0.0047(10)
O3 0.056(5) 0.019(4) 0.043(6) 0.008(4) 0.013(5) 0.005(4)
O4 0.053(6) 0.039(6) 0.038(6) -0.010(4) 0.008(5) -0.002(4)
O7 0.032(4) 0.048(5) 0.024(5) -0.001(4) 0.008(4) 0.014(4)
O8 0.026(3) 0.034(4) 0.021(4) -0.004(3) 0.009(3) 0.000(3)
O5 0.050(6) 0.041(6) 0.059(7) 0.024(5) 0.034(6) 0.018(4)
O6 0.069(7) 0.033(5) 0.036(6) -0.001(4) -0.014(5) 0.011(5)
O1 0.027(4) 0.033(4) 0.030(5) -0.007(3) 0.014(4) -0.002(3)
O2 0.030(5) 0.043(5) 0.047(6) -0.004(4) 0.017(4) -0.004(4)
C1 0.024(5) 0.037(7) 0.021(6) 0.010(5) 0.005(4) -0.003(5)
C2 0.031(5) 0.024(6) 0.031(7) -0.002(5) 0.018(5) -0.001(4)
C3 0.026(5) 0.035(7) 0.033(7) 0.003(5) 0.005(5) 0.003(5)
C4 0.038(6) 0.023(6) 0.042(8) 0.002(5) 0.017(6) 0.008(5)
C5 0.033(6) 0.031(6) 0.025(6) 0.000(5) 0.017(5) 0.006(5)
C6 0.028(5) 0.033(6) 0.021(6) 0.000(5) 0.010(5) 0.003(5)
C7 0.029(5) 0.022(6) 0.030(6) 0.012(5) 0.014(5) 0.007(4)
C8 0.041(6) 0.019(6) 0.038(7) -0.005(5) 0.023(6) -0.006(5)

loop_
_atom_type_symbol
_atom_type_description
_atom_type_scat_dispersion_real
_atom_type_scat_dispersion_imag
_atom_type_scat_source
C C 0.0181 0.0091 'International Tables Vol C Tables 4.2.6.8 and 6.1.1.4'
H H 0.0000 0.0000 'International Tables Vol C Tables 4.2.6.8 and 6.1.1.4'
O O 0.0492 0.0322 'International Tables Vol C Tables 4.2.6.8 and 6.1.1.4'
Pb Pb -4.0753 8.5060 'International Tables Vol C Tables 4.2.6.8 and 6.1.1.4'
S S 0.3331 0.5567 'International Tables Vol C Tables 4.2.6.8 and 6.1.1.4'

loop_
_geom_angle_atom_site_label_1
_geom_angle_atom_site_label_2
_geom_angle_atom_site_label_3
_geom_angle
_geom_angle_site_symmetry_1
_geom_angle_site_symmetry_3
_geom_angle_publ_flag
O8 Pb1 O8 70.6(3) . 3_665 ?
O8 Pb1 O1 83.3(3) . 3_665 ?
O8 Pb1 O1 69.8(3) 3_665 3_665 ?
O8 Pb1 O3 78.4(3) . 4_575 ?
O8 Pb1 O3 97.7(3) 3_665 4_575 ?
O1 Pb1 O3 160.6(3) 3_665 4_575 ?
O4 Pb2 O1 94.2(3) 4_575 . ?
O4 Pb2 O8 127.9(3) 4_575 . ?
O1 Pb2 O8 66.3(3) . . ?
O4 Pb2 O3 51.3(3) 4_575 4_575 ?
O1 Pb2 O3 73.1(3) . 4_575 ?
O8 Pb2 O3 76.5(3) . 4_575 ?
O4 Pb2 O7 81.2(3) 4_575 . ?
O1 Pb2 O7 68.2(3) . . ?
O8 Pb2 O7 126.7(3) . . ?
O3 Pb2 O7 114.6(3) 4_575 . ?
O4 Pb2 C8 25.6(3) 4_575 4_575 ?
O1 Pb2 C8 84.1(3) . 4_575 ?
O8 Pb2 C8 102.3(3) . 4_575 ?
O3 Pb2 C8 25.8(3) 4_575 4_575 ?
O7 Pb2 C8 99.2(3) . 4_575 ?
O6 S1 O5 113.3(8) . . ?
O6 S1 O7 111.6(7) . . ?
O5 S1 O7 110.4(6) . . ?
O6 S1 C7 107.0(6) . . ?
O5 S1 C7 105.7(5) . . ?
O7 S1 C7 108.5(6) . . ?
C8 O3 Pb2 89.1(7) . 4_576 ?
C8 O3 Pb1 166.5(9) . 4_576 ?
Pb2 O3 Pb1 95.6(3) 4_576 4_576 ?
C8 O4 Pb2 97.4(8) . 4_576 ?
S1 O7 Pb2 135.0(5) . . ?
Pb1 O8 Pb1 109.4(3) . 3_665 ?
Pb1 O8 Pb2 106.8(3) . . ?
Pb1 O8 Pb2 107.0(3) 3_665 . ?
C1 O1 Pb2 140.8(7) . . ?
C1 O1 Pb1 109.2(7) . 3_665 ?
Pb2 O1 Pb1 105.8(3) . 3_665 ?
O2 C1 O1 124.0(12) . . ?
O2 C1 C2 118.9(11) . . ?
O1 C1 C2 117.1(10) . . ?
C3 C2 C7 117.9(11) . . ?
C3 C2 C1 117.8(11) . . ?
C7 C2 C1 124.3(10) . . ?
C4 C3 C2 120.8(11) . . ?
C3 C4 C5 120.6(11) . . ?
C4 C5 C6 119.3(11) . . ?
C4 C5 C8 123.6(11) . . ?
C6 C5 C8 117.1(11) . . ?
C7 C6 C5 119.1(11) . . ?
C6 C7 C2 122.2(10) . . ?
C6 C7 S1 115.5(9) . . ?
C2 C7 S1 122.2(9) . . ?
O3 C8 O4 121.9(11) . . ?
O3 C8 C5 119.3(11) . . ?
O4 C8 C5 118.8(11) . . ?
O3 C8 Pb2 65.1(6) . 4_576 ?
O4 C8 Pb2 57.0(7) . 4_576 ?
C5 C8 Pb2 175.2(8) . 4_576 ?

loop_
_geom_bond_atom_site_label_1
_geom_bond_atom_site_label_2
_geom_bond_distance
_geom_bond_site_symmetry_2
_geom_bond_publ_flag
Pb1 O8 2.317(8) . ?
Pb1 O8 2.349(8) 3_665 ?
Pb1 O1 2.490(8) 3_665 ?
Pb1 O3 2.724(8) 4_575 ?
Pb2 O4 2.413(11) 4_575 ?
Pb2 O1 2.484(8) . ?
Pb2 O8 2.581(8) . ?
Pb2 O3 2.589(9) 4_575 ?
Pb2 O7 2.601(9) . ?
Pb2 C8 2.854(11) 4_575 ?
S1 O6 1.433(10) . ?
S1 O5 1.468(10) . ?
S1 O7 1.480(9) . ?
S1 C7 1.799(11) . ?
O3 C8 1.242(15) . ?
O3 Pb2 2.589(9) 4_576 ?
O3 Pb1 2.724(8) 4_576 ?
O4 C8 1.244(16) . ?
O4 Pb2 2.413(11) 4_576 ?
O8 Pb1 2.349(8) 3_665 ?
O1 C1 1.261(15) . ?
O1 Pb1 2.490(8) 3_665 ?
O2 C1 1.218(15) . ?
C1 C2 1.517(17) . ?
C2 C3 1.386(17) . ?
C2 C7 1.405(18) . ?
C3 C4 1.374(18) . ?
C4 C5 1.380(18) . ?
C5 C6 1.415(16) . ?
C5 C8 1.505(16) . ?
C6 C7 1.348(17) . ?
C8 Pb2 2.854(11) 4_576 ?
